data_7125841
loop_
_publ_author_name
'Vr\'ana, Jan'
'Samsonov, Maksim A.'
'N\<emec, Vlastimil'
'R\%u\<Zi\<cka, Ale\<s'

_publ_section_title
;
 Access to the most sterically crowded anilines via non-catalysed C-C
 coupling reactions.
;
_journal_issue 16
_journal_name_full 'Chemical communications (Cambridge, England)'
_journal_page_first 2487
_journal_page_last 2490
_journal_paper_doi 10.1039/c9cc09497k
_journal_volume 56
_journal_year 2020
_chemical_formula_sum 'C34 H31 N'
_chemical_formula_weight 453.60
_space_group_crystal_system triclinic
_space_group_IT_number 2
_space_group_name_Hall '-P 1'
_space_group_name_H-M_alt 'P -1'
_atom_sites_solution_hydrogens mixed
_atom_sites_solution_primary dual
_atom_sites_solution_secondary difmap
_audit_creation_method SHELXL-2017/1
_audit_update_record
;
2019-09-30 deposited with the CCDC.	2020-01-21 downloaded from the CCDC.
;
_cell_angle_alpha 96.571(5)
_cell_angle_beta 104.496(5)
_cell_angle_gamma 90.146(5)
_cell_formula_units_Z 4
_cell_length_a 10.6940(10)
_cell_length_b 14.5078(15)
_cell_length_c 16.6117(17)
_cell_measurement_reflns_used 9931
_cell_measurement_temperature 150(2)
_cell_measurement_theta_max 26.44
_cell_measurement_theta_min 2.39
_cell_volume 2477.5(4)
_computing_cell_refinement 'APEX3 v2016.9-0 (Bruker AXS)'
_computing_data_collection 'Bruker Instrument Service vV6.2.3'
_computing_data_reduction 'SAINT V8.37A (Bruker AXS Inc., 2015)'
_computing_molecular_graphics 'Bruker SHELXTL'
_computing_publication_material 'Bruker SHELXTL'
_computing_structure_refinement 'SHELXL-2017/1 (Sheldrick, 2017)'
_computing_structure_solution 'SHELXT 2014/5 (Sheldrick, 2014)'
_diffrn_ambient_temperature 150(2)
_diffrn_detector_area_resol_mean 10.4167
_diffrn_measured_fraction_theta_full 0.996
_diffrn_measured_fraction_theta_max 0.945
_diffrn_measurement_device_type 'Bruker D8 - Venture'
_diffrn_measurement_method '\f and \w scans to fill the Ewald sphere'
_diffrn_radiation_type MoK\a
_diffrn_radiation_wavelength 0.71073
_diffrn_reflns_av_R_equivalents 0.1070
_diffrn_reflns_av_unetI/netI 0.0809
_diffrn_reflns_Laue_measured_fraction_full 0.996
_diffrn_reflns_Laue_measured_fraction_max 0.945
_diffrn_reflns_limit_h_max 13
_diffrn_reflns_limit_h_min -13
_diffrn_reflns_limit_k_max 17
_diffrn_reflns_limit_k_min -17
_diffrn_reflns_limit_l_max 20
_diffrn_reflns_limit_l_min -20
_diffrn_reflns_number 44031
_diffrn_reflns_point_group_measured_fraction_full 0.996
_diffrn_reflns_point_group_measured_fraction_max 0.945
_diffrn_reflns_theta_full 25.242
_diffrn_reflns_theta_max 25.999
_diffrn_reflns_theta_min 2.386
_diffrn_source 'sealed X-ray tube'
_exptl_absorpt_coefficient_mu 0.069
_exptl_absorpt_correction_T_max 0.7454
_exptl_absorpt_correction_T_min 0.6188
_exptl_absorpt_correction_type multi-scan
_exptl_absorpt_process_details
;
SADABS-2016/2 - Bruker AXS area detector
scaling and absorption correction
;
_exptl_crystal_colour yellow
_exptl_crystal_density_diffrn 1.216
_exptl_crystal_description plate
_exptl_crystal_F_000 968
_exptl_crystal_size_max 0.325
_exptl_crystal_size_mid 0.318
_exptl_crystal_size_min 0.187
_refine_diff_density_max 0.474
_refine_diff_density_min -0.393
_refine_diff_density_rms 0.088
_refine_ls_extinction_method none
_refine_ls_goodness_of_fit_ref 1.032
_refine_ls_hydrogen_treatment mixed
_refine_ls_matrix_type full
_refine_ls_number_parameters 652
_refine_ls_number_reflns 9480
_refine_ls_number_restraints 0
_refine_ls_restrained_S_all 1.032
_refine_ls_R_factor_all 0.1328
_refine_ls_R_factor_gt 0.0985
_refine_ls_shift/su_max 0.000
_refine_ls_shift/su_mean 0.000
_refine_ls_structure_factor_coef Fsqd
_refine_ls_weighting_details 'w=1/[\s^2^(Fo^2^)+(0.1781P)^2^+2.8149P] where P=(Fo^2^+2Fc^2^)/3'
_refine_ls_weighting_scheme calc
_refine_ls_wR_factor_gt 0.2561
_refine_ls_wR_factor_ref 0.2837
_reflns_Friedel_coverage 0.000
_reflns_number_gt 6874
_reflns_number_total 9480
_reflns_threshold_expression 'I > 2\s(I)'
_cod_data_source_file c9cc09497k2.cif
_cod_data_source_block jvr181203N1
_cod_depositor_comments 'Adding full bibliography for 7125838--7125846.cif.'
_cod_database_code 7125841
_shelx_shelxl_version_number 2017/1
_shelx_space_group_comment
;
The symmetry employed for this shelxl refinement is uniquely defined
by the following loop, which should always be used as a source of
symmetry information in preference to the above space-group names.
They are only intended as comments.
;
_shelx_estimated_absorpt_t_min 0.978
_shelx_estimated_absorpt_t_max 0.987
_exptl_absorpt_special_details
;
The ratio of minimum to maximum
apparent transmission was 0.830
;

loop_
_space_group_symop_operation_xyz
'x, y, z'
'-x, -y, -z'

loop_
_atom_site_label
_atom_site_type_symbol
_atom_site_fract_x
_atom_site_fract_y
_atom_site_fract_z
_atom_site_U_iso_or_equiv
_atom_site_adp_type
_atom_site_occupancy
_atom_site_site_symmetry_order
_atom_site_calc_flag
_atom_site_refinement_flags_posn
_atom_site_refinement_flags_adp
N1A N 0.2522(4) 0.4711(3) 0.6569(2) 0.0231(8) Uani 1 1 d . .
H1A H 0.319(5) 0.463(3) 0.636(3) 0.020(11) Uiso 1 1 d . .
H2A H 0.197(5) 0.514(4) 0.624(3) 0.035(14) Uiso 1 1 d . .
C1A C 0.2863(4) 0.5038(3) 0.7431(2) 0.0160(8) Uani 1 1 d . .
C2A C 0.4015(4) 0.4746(3) 0.7961(2) 0.0182(8) Uani 1 1 d . .
C3A C 0.4308(4) 0.5077(3) 0.8812(2) 0.0183(8) Uani 1 1 d . .
H3A H 0.508879 0.489918 0.916775 0.022 Uiso 1 1 calc R U
C4A C 0.3507(4) 0.5650(3) 0.9151(2) 0.0194(8) Uani 1 1 d . .
H4A H 0.372772 0.586170 0.973286 0.023 Uiso 1 1 calc R U
C5A C 0.2369(4) 0.5916(3) 0.8632(2) 0.0171(8) Uani 1 1 d . .
H5A H 0.180923 0.630681 0.886857 0.020 Uiso 1 1 calc R U
C6A C 0.2024(4) 0.5627(3) 0.7775(2) 0.0171(8) Uani 1 1 d . .
C7A C 0.0723(4) 0.5908(3) 0.7235(2) 0.0171(8) Uani 1 1 d . .
C8A C -0.0134(4) 0.5007(3) 0.6950(3) 0.0261(9) Uani 1 1 d . .
H8AA H -0.101727 0.516471 0.667771 0.039 Uiso 1 1 calc R U
H8AB H -0.014200 0.468950 0.743903 0.039 Uiso 1 1 calc R U
H8AC H 0.021602 0.459739 0.655438 0.039 Uiso 1 1 calc R U
C9A C 0.0890(4) 0.6367(3) 0.6474(2) 0.0194(8) Uani 1 1 d . .
C10A C 0.2012(4) 0.6882(3) 0.6514(3) 0.0245(9) Uani 1 1 d . .
H10A H 0.269380 0.693027 0.700988 0.029 Uiso 1 1 calc R U
C11A C 0.2150(5) 0.7324(3) 0.5844(3) 0.0305(10) Uani 1 1 d . .
H11A H 0.292279 0.767005 0.588466 0.037 Uiso 1 1 calc R U
C12A C 0.1165(5) 0.7262(3) 0.5115(3) 0.0337(11) Uani 1 1 d . .
H12A H 0.125751 0.756749 0.465585 0.040 Uiso 1 1 calc R U
C13A C 0.0055(5) 0.6756(3) 0.5062(3) 0.0328(10) Uani 1 1 d . .
H13A H -0.062200 0.671160 0.456339 0.039 Uiso 1 1 calc R U
C14A C -0.0090(4) 0.6304(3) 0.5734(3) 0.0256(9) Uani 1 1 d . .
H14A H -0.086046 0.595240 0.568686 0.031 Uiso 1 1 calc R U
C15A C 0.0062(4) 0.6616(3) 0.7748(2) 0.0187(8) Uani 1 1 d . .
C16A C 0.0495(4) 0.7543(3) 0.7939(3) 0.0250(9) Uani 1 1 d . .
H16A H 0.116629 0.774846 0.771445 0.030 Uiso 1 1 calc R U
C17A C -0.0026(5) 0.8170(3) 0.8445(3) 0.0309(10) Uani 1 1 d . .
H17A H 0.029904 0.879337 0.857204 0.037 Uiso 1 1 calc R U
C18A C -0.1026(5) 0.7889(4) 0.8769(3) 0.0362(11) Uani 1 1 d . .
H18A H -0.139159 0.831603 0.911689 0.043 Uiso 1 1 calc R U
C19A C -0.1472(5) 0.6987(4) 0.8575(3) 0.0387(12) Uani 1 1 d . .
H19A H -0.215429 0.678688 0.879363 0.046 Uiso 1 1 calc R U
C20A C -0.0949(5) 0.6359(3) 0.8068(3) 0.0337(11) Uani 1 1 d . .
H20A H -0.129052 0.573949 0.793580 0.040 Uiso 1 1 calc R U
C21A C 0.4890(4) 0.4043(3) 0.7611(2) 0.0189(8) Uani 1 1 d . .
C22A C 0.4085(4) 0.3132(3) 0.7285(3) 0.0308(10) Uani 1 1 d . .
H22A H 0.462508 0.265849 0.708650 0.046 Uiso 1 1 calc R U
H22B H 0.334813 0.324075 0.682321 0.046 Uiso 1 1 calc R U
H22C H 0.376908 0.291726 0.773946 0.046 Uiso 1 1 calc R U
C23A C 0.5406(4) 0.4427(3) 0.6918(2) 0.0203(8) Uani 1 1 d . .
C24A C 0.5915(4) 0.3828(4) 0.6368(3) 0.0330(11) Uani 1 1 d . .
H24A H 0.591591 0.318042 0.640935 0.040 Uiso 1 1 calc R U
C25A C 0.6419(5) 0.4169(5) 0.5762(3) 0.0486(16) Uani 1 1 d . .
H25A H 0.675973 0.375452 0.539117 0.058 Uiso 1 1 calc R U
C26A C 0.6424(5) 0.5111(5) 0.5699(3) 0.0480(15) Uani 1 1 d . .
H26A H 0.675341 0.534281 0.527789 0.058 Uiso 1 1 calc R U
C27A C 0.5954(5) 0.5710(4) 0.6243(3) 0.0405(12) Uani 1 1 d . .
H27A H 0.597211 0.635815 0.620715 0.049 Uiso 1 1 calc R U
C28A C 0.5451(4) 0.5369(3) 0.6849(3) 0.0287(10) Uani 1 1 d . .
H28A H 0.513033 0.579059 0.722446 0.034 Uiso 1 1 calc R U
C29A C 0.6112(4) 0.3856(3) 0.8296(2) 0.0207(8) Uani 1 1 d . .
C30A C 0.6284(5) 0.3018(3) 0.8646(3) 0.0288(10) Uani 1 1 d . .
H30A H 0.561139 0.255396 0.848531 0.035 Uiso 1 1 calc R U
C31A C 0.7417(5) 0.2856(4) 0.9219(3) 0.0371(12) Uani 1 1 d . .
H31A H 0.751392 0.227937 0.944460 0.044 Uiso 1 1 calc R U
C32A C 0.8407(5) 0.3516(4) 0.9470(3) 0.0397(13) Uani 1 1 d . .
H32A H 0.918983 0.339287 0.985685 0.048 Uiso 1 1 calc R U
C33A C 0.8247(4) 0.4360(4) 0.9152(3) 0.0347(11) Uani 1 1 d . .
H33A H 0.891575 0.482678 0.932992 0.042 Uiso 1 1 calc R U
C34A C 0.7108(4) 0.4528(3) 0.8571(3) 0.0271(9) Uani 1 1 d . .
H34A H 0.700791 0.511160 0.835856 0.033 Uiso 1 1 calc R U
N1B N 0.7510(4) 0.0770(3) 0.6697(2) 0.0262(8) Uani 1 1 d . .
H1B H 0.824(6) 0.089(4) 0.655(4) 0.044(16) Uiso 1 1 d . .
H2B H 0.700(6) 0.030(4) 0.640(4) 0.046(16) Uiso 1 1 d . .
C1B C 0.7854(4) 0.0670(3) 0.7558(2) 0.0198(8) Uani 1 1 d . .
C2B C 0.9019(4) 0.1100(3) 0.8077(2) 0.0179(8) Uani 1 1 d . .
C3B C 0.9327(4) 0.0999(3) 0.8924(2) 0.0202(8) Uani 1 1 d . .
H3B H 1.010187 0.128642 0.927633 0.024 Uiso 1 1 calc R U
C4B C 0.8537(4) 0.0490(3) 0.9275(3) 0.0236(9) Uani 1 1 d . .
H4B H 0.877224 0.042395 0.985549 0.028 Uiso 1 1 calc R U
C5B C 0.7392(4) 0.0079(3) 0.8755(3) 0.0209(8) Uani 1 1 d . .
H5B H 0.684585 -0.026591 0.899044 0.025 Uiso 1 1 calc R U
C6B C 0.7027(4) 0.0159(3) 0.7903(2) 0.0185(8) Uani 1 1 d . .
C7B C 0.5718(4) -0.0273(3) 0.7359(3) 0.0199(8) Uani 1 1 d . .
C8B C 0.4846(4) 0.0545(3) 0.7069(3) 0.0303(10) Uani 1 1 d . .
H8BA H 0.395678 0.030973 0.682039 0.045 Uiso 1 1 calc R U
H8BB H 0.516757 0.083502 0.665182 0.045 Uiso 1 1 calc R U
H8BC H 0.486364 0.100588 0.755181 0.045 Uiso 1 1 calc R U
C9B C 0.5052(4) -0.0845(3) 0.7869(3) 0.0212(8) Uani 1 1 d . .
C10B C 0.4286(5) -0.0421(4) 0.8360(4) 0.0422(13) Uani 1 1 d . .
H10B H 0.414452 0.022526 0.835743 0.051 Uiso 1 1 calc R U
C11B C 0.3720(5) -0.0916(4) 0.8854(4) 0.0464(14) Uani 1 1 d . .
H11B H 0.320386 -0.060602 0.918362 0.056 Uiso 1 1 calc R U
C12B C 0.3904(4) -0.1846(3) 0.8867(3) 0.0331(11) Uani 1 1 d . .
H12B H 0.351525 -0.218803 0.920041 0.040 Uiso 1 1 calc R U
C13B C 0.4652(5) -0.2273(3) 0.8394(3) 0.0309(10) Uani 1 1 d . .
H13B H 0.478087 -0.292032 0.839999 0.037 Uiso 1 1 calc R U
C14B C 0.5233(4) -0.1790(3) 0.7904(3) 0.0265(9) Uani 1 1 d . .
H14B H 0.576153 -0.210859 0.758831 0.032 Uiso 1 1 calc R U
C15B C 0.5920(4) -0.0919(3) 0.6596(3) 0.0219(9) Uani 1 1 d . .
C16B C 0.4982(4) -0.1027(3) 0.5835(3) 0.0299(10) Uani 1 1 d . .
H16B H 0.420598 -0.069595 0.578275 0.036 Uiso 1 1 calc R U
C17B C 0.5163(5) -0.1608(4) 0.5155(3) 0.0400(12) Uani 1 1 d . .
H17B H 0.451576 -0.166936 0.464065 0.048 Uiso 1 1 calc R U
C18B C 0.6279(6) -0.2099(4) 0.5222(3) 0.0417(13) Uani 1 1 d . .
H18B H 0.640431 -0.249931 0.475629 0.050 Uiso 1 1 calc R U
C19B C 0.7218(5) -0.2003(3) 0.5974(3) 0.0347(11) Uani 1 1 d . .
H19B H 0.799206 -0.233622 0.602183 0.042 Uiso 1 1 calc R U
C20B C 0.7037(4) -0.1427(3) 0.6656(3) 0.0258(9) Uani 1 1 d . .
H20B H 0.768190 -0.137707 0.717123 0.031 Uiso 1 1 calc R U
C21B C 0.9917(4) 0.1684(3) 0.7715(2) 0.0192(8) Uani 1 1 d . .
C22B C 0.9143(4) 0.2507(3) 0.7346(3) 0.0264(9) Uani 1 1 d . .
H22D H 0.971420 0.291419 0.715536 0.040 Uiso 1 1 calc R U
H22E H 0.879802 0.285849 0.777771 0.040 Uiso 1 1 calc R U
H22F H 0.842797 0.226787 0.687166 0.040 Uiso 1 1 calc R U
C23B C 1.0419(4) 0.1085(3) 0.7035(3) 0.0219(8) Uani 1 1 d . .
C24B C 1.0407(4) 0.0120(3) 0.6977(3) 0.0281(10) Uani 1 1 d . .
H24B H 1.007311 -0.018358 0.735943 0.034 Uiso 1 1 calc R U
C25B C 1.0874(5) -0.0405(4) 0.6371(3) 0.0389(12) Uani 1 1 d . .
H25B H 1.085836 -0.106290 0.634436 0.047 Uiso 1 1 calc R U
C26B C 1.1358(5) 0.0016(4) 0.5812(3) 0.0381(12) Uani 1 1 d . .
H26B H 1.165291 -0.034532 0.538616 0.046 Uiso 1 1 calc R U
C27B C 1.1412(5) 0.0970(4) 0.5875(3) 0.0406(13) Uani 1 1 d . .
H27B H 1.177350 0.126650 0.550093 0.049 Uiso 1 1 calc R U
C28B C 1.0947(4) 0.1502(3) 0.6475(3) 0.0295(10) Uani 1 1 d . .
H28B H 1.098794 0.215980 0.650499 0.035 Uiso 1 1 calc R U
C29B C 1.1117(4) 0.2072(3) 0.8395(3) 0.0202(8) Uani 1 1 d . .
C30B C 1.2114(4) 0.1490(3) 0.8700(3) 0.0279(10) Uani 1 1 d . .
H30B H 1.204453 0.085181 0.848330 0.033 Uiso 1 1 calc R U
C31B C 1.3212(4) 0.1822(4) 0.9316(3) 0.0373(11) Uani 1 1 d . .
H31B H 1.387297 0.140852 0.951929 0.045 Uiso 1 1 calc R U
C32B C 1.3343(5) 0.2748(4) 0.9631(3) 0.0367(12) Uani 1 1 d . .
H32B H 1.409422 0.297642 1.004771 0.044 Uiso 1 1 calc R U
C33B C 1.2373(5) 0.3336(3) 0.9334(3) 0.0332(11) Uani 1 1 d . .
H33B H 1.246075 0.397719 0.954221 0.040 Uiso 1 1 calc R U
C34B C 1.1264(4) 0.2999(3) 0.8730(3) 0.0277(10) Uani 1 1 d . .
H34B H 1.059395 0.341240 0.854355 0.033 Uiso 1 1 calc R U

loop_
_atom_site_aniso_label
_atom_site_aniso_U_11
_atom_site_aniso_U_22
_atom_site_aniso_U_33
_atom_site_aniso_U_23
_atom_site_aniso_U_13
_atom_site_aniso_U_12
N1A 0.0205(18) 0.0256(19) 0.0200(17) -0.0066(14) 0.0034(15) 0.0061(15)
C1A 0.0159(18) 0.0157(18) 0.0172(18) -0.0002(14) 0.0063(15) -0.0005(14)
C2A 0.020(2) 0.0130(18) 0.023(2) 0.0026(15) 0.0072(16) -0.0020(15)
C3A 0.0151(18) 0.0195(19) 0.0203(19) 0.0063(15) 0.0029(15) 0.0022(15)
C4A 0.024(2) 0.0186(19) 0.0172(18) 0.0051(15) 0.0069(16) 0.0041(16)
C5A 0.0183(19) 0.0159(18) 0.0197(18) 0.0053(15) 0.0084(15) 0.0026(15)
C6A 0.0178(19) 0.0116(17) 0.0217(19) 0.0014(15) 0.0047(15) -0.0014(15)
C7A 0.0163(18) 0.0136(18) 0.0202(19) -0.0004(15) 0.0037(15) -0.0017(15)
C8A 0.020(2) 0.021(2) 0.037(2) -0.0006(18) 0.0079(18) -0.0050(17)
C9A 0.0173(19) 0.0193(19) 0.0205(19) -0.0025(16) 0.0049(16) 0.0053(16)
C10A 0.025(2) 0.027(2) 0.021(2) 0.0012(17) 0.0055(17) 0.0031(18)
C11A 0.038(3) 0.029(2) 0.032(2) 0.0079(19) 0.019(2) 0.006(2)
C12A 0.048(3) 0.034(3) 0.025(2) 0.0096(19) 0.017(2) 0.012(2)
C13A 0.039(3) 0.035(3) 0.020(2) 0.0008(19) 0.0023(19) 0.009(2)
C14A 0.021(2) 0.029(2) 0.023(2) -0.0026(17) -0.0003(17) 0.0040(17)
C15A 0.0165(19) 0.021(2) 0.0186(19) 0.0060(15) 0.0032(15) 0.0073(15)
C16A 0.026(2) 0.022(2) 0.028(2) 0.0008(17) 0.0099(18) 0.0008(17)
C17A 0.041(3) 0.022(2) 0.027(2) -0.0011(18) 0.005(2) 0.0058(19)
C18A 0.036(3) 0.047(3) 0.025(2) 0.004(2) 0.008(2) 0.023(2)
C19A 0.030(3) 0.044(3) 0.047(3) 0.002(2) 0.022(2) 0.005(2)
C20A 0.030(2) 0.030(2) 0.044(3) 0.001(2) 0.017(2) -0.0004(19)
C21A 0.0156(18) 0.0148(19) 0.026(2) 0.0002(16) 0.0058(16) 0.0041(15)
C22A 0.030(2) 0.015(2) 0.043(3) -0.0050(19) 0.006(2) 0.0023(18)
C23A 0.0137(18) 0.027(2) 0.0188(19) 0.0003(16) 0.0014(15) 0.0014(16)
C24A 0.022(2) 0.045(3) 0.030(2) -0.006(2) 0.0061(19) 0.006(2)
C25A 0.023(2) 0.093(5) 0.028(3) -0.010(3) 0.010(2) 0.005(3)
C26A 0.021(2) 0.096(5) 0.029(3) 0.019(3) 0.006(2) -0.009(3)
C27A 0.031(3) 0.060(3) 0.030(2) 0.018(2) 0.002(2) -0.014(2)
C28A 0.027(2) 0.032(2) 0.029(2) 0.0078(19) 0.0084(19) -0.0012(19)
C29A 0.020(2) 0.023(2) 0.023(2) 0.0041(16) 0.0111(17) 0.0080(16)
C30A 0.040(3) 0.020(2) 0.029(2) 0.0054(18) 0.012(2) 0.0136(19)
C31A 0.050(3) 0.036(3) 0.030(2) 0.011(2) 0.016(2) 0.027(2)
C32A 0.028(2) 0.070(4) 0.027(2) 0.015(2) 0.013(2) 0.029(3)
C33A 0.022(2) 0.059(3) 0.025(2) 0.008(2) 0.0074(18) 0.007(2)
C34A 0.023(2) 0.032(2) 0.027(2) 0.0076(18) 0.0059(18) 0.0048(18)
N1B 0.026(2) 0.029(2) 0.0212(18) 0.0054(15) -0.0001(16) -0.0108(16)
C1B 0.019(2) 0.0146(18) 0.024(2) 0.0035(15) 0.0025(16) 0.0007(15)
C2B 0.0169(19) 0.0127(18) 0.0240(19) 0.0013(15) 0.0055(16) 0.0019(15)
C3B 0.0174(19) 0.0184(19) 0.023(2) -0.0020(16) 0.0046(16) 0.0015(15)
C4B 0.027(2) 0.021(2) 0.022(2) 0.0048(16) 0.0058(17) 0.0013(17)
C5B 0.0191(19) 0.0158(19) 0.028(2) 0.0014(16) 0.0079(17) -0.0002(15)
C6B 0.0162(19) 0.0144(18) 0.025(2) 0.0024(15) 0.0062(16) 0.0014(15)
C7B 0.0156(19) 0.0160(19) 0.026(2) 0.0037(16) 0.0003(16) 0.0010(15)
C8B 0.023(2) 0.022(2) 0.044(3) 0.0083(19) 0.0034(19) 0.0043(18)
C9B 0.0140(19) 0.019(2) 0.028(2) 0.0007(16) 0.0022(16) -0.0038(15)
C10B 0.040(3) 0.028(3) 0.071(4) 0.013(2) 0.034(3) 0.009(2)
C11B 0.040(3) 0.043(3) 0.070(4) 0.012(3) 0.037(3) 0.009(2)
C12B 0.026(2) 0.037(3) 0.037(3) 0.013(2) 0.006(2) -0.011(2)
C13B 0.046(3) 0.019(2) 0.025(2) 0.0032(17) 0.002(2) -0.0020(19)
C14B 0.037(2) 0.020(2) 0.021(2) 0.0008(17) 0.0060(18) 0.0009(18)
C15B 0.023(2) 0.017(2) 0.026(2) 0.0047(16) 0.0045(17) -0.0056(16)
C16B 0.029(2) 0.030(2) 0.028(2) 0.0055(19) 0.0014(19) -0.0080(19)
C17B 0.047(3) 0.040(3) 0.030(2) -0.003(2) 0.007(2) -0.015(2)
C18B 0.063(4) 0.035(3) 0.031(3) -0.005(2) 0.024(3) -0.015(3)
C19B 0.040(3) 0.026(2) 0.043(3) 0.001(2) 0.021(2) -0.004(2)
C20B 0.025(2) 0.022(2) 0.030(2) 0.0019(17) 0.0068(18) -0.0040(17)
C21B 0.0183(19) 0.0152(19) 0.024(2) 0.0076(16) 0.0031(16) 0.0027(15)
C22B 0.030(2) 0.015(2) 0.033(2) 0.0080(17) 0.0044(19) 0.0031(17)
C23B 0.0182(19) 0.024(2) 0.021(2) 0.0026(16) 0.0008(16) -0.0019(16)
C24B 0.030(2) 0.024(2) 0.032(2) 0.0001(18) 0.0130(19) 0.0018(18)
C25B 0.035(3) 0.037(3) 0.040(3) -0.010(2) 0.006(2) 0.004(2)
C26B 0.028(2) 0.055(3) 0.027(2) -0.009(2) 0.006(2) 0.005(2)
C27B 0.027(2) 0.072(4) 0.027(2) 0.011(2) 0.012(2) 0.000(2)
C28B 0.023(2) 0.037(3) 0.030(2) 0.009(2) 0.0057(18) -0.0018(19)
C29B 0.0197(19) 0.0190(19) 0.023(2) 0.0022(16) 0.0083(16) -0.0037(16)
C30B 0.024(2) 0.025(2) 0.031(2) -0.0029(18) 0.0018(18) 0.0025(17)
C31B 0.024(2) 0.044(3) 0.038(3) -0.001(2) -0.001(2) 0.003(2)
C32B 0.030(2) 0.044(3) 0.030(2) -0.009(2) 0.002(2) -0.017(2)
C33B 0.042(3) 0.027(2) 0.030(2) -0.0060(19) 0.010(2) -0.017(2)
C34B 0.029(2) 0.023(2) 0.033(2) 0.0000(18) 0.0127(19) -0.0038(18)

loop_
_atom_type_symbol
_atom_type_description
_atom_type_scat_dispersion_real
_atom_type_scat_dispersion_imag
_atom_type_scat_source
C C 0.0033 0.0016 'International Tables Vol C Tables 4.2.6.8 and 6.1.1.4'
H H 0.0000 0.0000 'International Tables Vol C Tables 4.2.6.8 and 6.1.1.4'
N N 0.0061 0.0033 'International Tables Vol C Tables 4.2.6.8 and 6.1.1.4'

loop_
_geom_angle_atom_site_label_1
_geom_angle_atom_site_label_2
_geom_angle_atom_site_label_3
_geom_angle
C1A N1A H1A 113(3)
C1A N1A H2A 112(3)
H1A N1A H2A 107(4)
N1A C1A C6A 119.8(3)
N1A C1A C2A 120.2(3)
C6A C1A C2A 120.0(3)
C3A C2A C1A 118.3(3)
C3A C2A C21A 120.8(4)
C1A C2A C21A 120.8(3)
C4A C3A C2A 122.2(4)
C4A C3A H3A 118.9
C2A C3A H3A 118.9
C3A C4A C5A 119.1(4)
C3A C4A H4A 120.5
C5A C4A H4A 120.5
C4A C5A C6A 121.9(4)
C4A C5A H5A 119.1
C6A C5A H5A 119.1
C5A C6A C1A 118.5(4)
C5A C6A C7A 119.7(3)
C1A C6A C7A 121.7(3)
C6A C7A C9A 112.0(3)
C6A C7A C15A 110.9(3)
C9A C7A C15A 107.0(3)
C6A C7A C8A 106.5(3)
C9A C7A C8A 111.0(3)
C15A C7A C8A 109.5(3)
C7A C8A H8AA 109.5
C7A C8A H8AB 109.5
H8AA C8A H8AB 109.5
C7A C8A H8AC 109.5
H8AA C8A H8AC 109.5
H8AB C8A H8AC 109.5
C10A C9A C14A 117.9(4)
C10A C9A C7A 120.9(4)
C14A C9A C7A 121.1(4)
C11A C10A C9A 121.3(4)
C11A C10A H10A 119.4
C9A C10A H10A 119.4
C10A C11A C12A 120.2(4)
C10A C11A H11A 119.9
C12A C11A H11A 119.9
C13A C12A C11A 119.4(4)
C13A C12A H12A 120.3
C11A C12A H12A 120.3
C12A C13A C14A 120.7(4)
C12A C13A H13A 119.6
C14A C13A H13A 119.6
C9A C14A C13A 120.4(4)
C9A C14A H14A 119.8
C13A C14A H14A 119.8
C20A C15A C16A 116.8(4)
C20A C15A C7A 122.1(4)
C16A C15A C7A 121.1(3)
C17A C16A C15A 121.9(4)
C17A C16A H16A 119.1
C15A C16A H16A 119.1
C16A C17A C18A 120.1(4)
C16A C17A H17A 119.9
C18A C17A H17A 119.9
C19A C18A C17A 118.6(4)
C19A C18A H18A 120.7
C17A C18A H18A 120.7
C18A C19A C20A 121.2(4)
C18A C19A H19A 119.4
C20A C19A H19A 119.4
C19A C20A C15A 121.4(4)
C19A C20A H20A 119.3
C15A C20A H20A 119.3
C22A C21A C2A 107.3(3)
C22A C21A C29A 109.6(3)
C2A C21A C29A 111.5(3)
C22A C21A C23A 112.1(3)
C2A C21A C23A 111.2(3)
C29A C21A C23A 105.2(3)
C21A C22A H22A 109.5
C21A C22A H22B 109.5
H22A C22A H22B 109.5
C21A C22A H22C 109.5
H22A C22A H22C 109.5
H22B C22A H22C 109.5
C28A C23A C24A 117.7(4)
C28A C23A C21A 121.9(4)
C24A C23A C21A 120.3(4)
C25A C24A C23A 120.8(5)
C25A C24A H24A 119.6
C23A C24A H24A 119.6
C26A C25A C24A 120.0(5)
C26A C25A H25A 120.0
C24A C25A H25A 120.0
C27A C26A C25A 120.0(5)
C27A C26A H26A 120.0
C25A C26A H26A 120.0
C26A C27A C28A 120.0(5)
C26A C27A H27A 120.0
C28A C27A H27A 120.0
C23A C28A C27A 121.5(5)
C23A C28A H28A 119.2
C27A C28A H28A 119.2
C34A C29A C30A 117.4(4)
C34A C29A C21A 120.0(4)
C30A C29A C21A 122.6(4)
C31A C30A C29A 121.0(5)
C31A C30A H30A 119.5
C29A C30A H30A 119.5
C32A C31A C30A 121.0(5)
C32A C31A H31A 119.5
C30A C31A H31A 119.5
C31A C32A C33A 119.1(4)
C31A C32A H32A 120.5
C33A C32A H32A 120.4
C32A C33A C34A 120.2(5)
C32A C33A H33A 119.9
C34A C33A H33A 119.9
C29A C34A C33A 121.2(4)
C29A C34A H34A 119.4
C33A C34A H34A 119.4
C1B N1B H1B 108(4)
C1B N1B H2B 112(4)
H1B N1B H2B 117(5)
N1B C1B C6B 120.0(4)
N1B C1B C2B 119.5(4)
C6B C1B C2B 120.5(4)
C3B C2B C1B 118.4(4)
C3B C2B C21B 120.4(3)
C1B C2B C21B 121.2(3)
C2B C3B C4B 122.1(4)
C2B C3B H3B 118.9
C4B C3B H3B 118.9
C3B C4B C5B 118.6(4)
C3B C4B H4B 120.7
C5B C4B H4B 120.7
C6B C5B C4B 122.0(4)
C6B C5B H5B 119.0
C4B C5B H5B 119.0
C5B C6B C1B 118.4(4)
C5B C6B C7B 120.1(3)
C1B C6B C7B 121.5(3)
C9B C7B C15B 108.4(3)
C9B C7B C6B 111.0(3)
C15B C7B C6B 110.6(3)
C9B C7B C8B 108.9(3)
C15B C7B C8B 110.8(3)
C6B C7B C8B 107.1(3)
C7B C8B H8BA 109.5
C7B C8B H8BB 109.5
H8BA C8B H8BB 109.5
C7B C8B H8BC 109.5
H8BA C8B H8BC 109.5
H8BB C8B H8BC 109.5
C10B C9B C14B 116.5(4)
C10B C9B C7B 120.9(4)
C14B C9B C7B 122.5(4)
C9B C10B C11B 121.9(4)
C9B C10B H10B 119.1
C11B C10B H10B 119.1
C12B C11B C10B 120.3(4)
C12B C11B H11B 119.9
C10B C11B H11B 119.9
C13B C12B C11B 118.8(4)
C13B C12B H12B 120.6
C11B C12B H12B 120.6
C12B C13B C14B 121.8(4)
C12B C13B H13B 119.1
C14B C13B H13B 119.1
C13B C14B C9B 120.8(4)
C13B C14B H14B 119.6
C9B C14B H14B 119.6
C20B C15B C16B 118.0(4)
C20B C15B C7B 120.7(4)
C16B C15B C7B 121.3(4)
C17B C16B C15B 121.1(5)
C17B C16B H16B 119.4
C15B C16B H16B 119.4
C18B C17B C16B 120.2(5)
C18B C17B H17B 119.9
C16B C17B H17B 119.9
C17B C18B C19B 119.4(5)
C17B C18B H18B 120.3
C19B C18B H18B 120.3
C20B C19B C18B 120.5(5)
C20B C19B H19B 119.7
C18B C19B H19B 119.7
C19B C20B C15B 120.7(4)
C19B C20B H20B 119.6
C15B C20B H20B 119.6
C29B C21B C23B 106.5(3)
C29B C21B C22B 108.8(3)
C23B C21B C22B 110.7(3)
C29B C21B C2B 111.6(3)
C23B C21B C2B 111.0(3)
C22B C21B C2B 108.2(3)
C21B C22B H22D 109.5
C21B C22B H22E 109.5
H22D C22B H22E 109.5
C21B C22B H22F 109.5
H22D C22B H22F 109.5
H22E C22B H22F 109.5
C24B C23B C28B 117.4(4)
C24B C23B C21B 121.9(4)
C28B C23B C21B 120.6(4)
C25B C24B C23B 121.2(4)
C25B C24B H24B 119.4
C23B C24B H24B 119.4
C26B C25B C24B 120.5(5)
C26B C25B H25B 119.7
C24B C25B H25B 119.7
C25B C26B C27B 119.1(4)
C25B C26B H26B 120.5
C27B C26B H26B 120.5
C26B C27B C28B 121.0(5)
C26B C27B H27B 119.5
C28B C27B H27B 119.5
C27B C28B C23B 120.7(5)
C27B C28B H28B 119.6
C23B C28B H28B 119.6
C34B C29B C30B 117.1(4)
C34B C29B C21B 122.6(4)
C30B C29B C21B 120.3(4)
C31B C30B C29B 121.5(4)
C31B C30B H30B 119.2
C29B C30B H30B 119.2
C32B C31B C30B 120.3(5)
C32B C31B H31B 119.9
C30B C31B H31B 119.9
C33B C32B C31B 119.2(4)
C33B C32B H32B 120.4
C31B C32B H32B 120.4
C32B C33B C34B 120.4(4)
C32B C33B H33B 119.8
C34B C33B H33B 119.8
C29B C34B C33B 121.4(4)
C29B C34B H34B 119.3
C33B C34B H34B 119.3

loop_
_geom_bond_atom_site_label_1
_geom_bond_atom_site_label_2
_geom_bond_distance
N1A C1A 1.412(5)
N1A H1A 0.87(5)
N1A H2A 0.98(6)
C1A C6A 1.417(5)
C1A C2A 1.420(6)
C2A C3A 1.396(5)
C2A C21A 1.547(5)
C3A C4A 1.371(5)
C3A H3A 0.9500
C4A C5A 1.388(6)
C4A H4A 0.9500
C5A C6A 1.393(5)
C5A H5A 0.9500
C6A C7A 1.539(5)
C7A C9A 1.542(5)
C7A C15A 1.545(5)
C7A C8A 1.552(5)
C8A H8AA 0.9800
C8A H8AB 0.9800
C8A H8AC 0.9800
C9A C10A 1.395(6)
C9A C14A 1.395(6)
C10A C11A 1.383(6)
C10A H10A 0.9500
C11A C12A 1.386(7)
C11A H11A 0.9500
C12A C13A 1.373(7)
C12A H12A 0.9500
C13A C14A 1.397(6)
C13A H13A 0.9500
C14A H14A 0.9500
C15A C20A 1.386(6)
C15A C16A 1.397(6)
C16A C17A 1.380(6)
C16A H16A 0.9500
C17A C18A 1.391(7)
C17A H17A 0.9500
C18A C19A 1.367(8)
C18A H18A 0.9500
C19A C20A 1.385(7)
C19A H19A 0.9500
C20A H20A 0.9500
C21A C22A 1.542(6)
C21A C29A 1.551(6)
C21A C23A 1.551(6)
C22A H22A 0.9800
C22A H22B 0.9800
C22A H22C 0.9800
C23A C28A 1.385(6)
C23A C24A 1.398(6)
C24A C25A 1.390(7)
C24A H24A 0.9500
C25A C26A 1.383(9)
C25A H25A 0.9500
C26A C27A 1.369(8)
C26A H26A 0.9500
C27A C28A 1.389(6)
C27A H27A 0.9500
C28A H28A 0.9500
C29A C34A 1.394(6)
C29A C30A 1.399(6)
C30A C31A 1.381(7)
C30A H30A 0.9500
C31A C32A 1.377(8)
C31A H31A 0.9500
C32A C33A 1.384(8)
C32A H32A 0.9500
C33A C34A 1.394(6)
C33A H33A 0.9500
C34A H34A 0.9500
N1B C1B 1.411(5)
N1B H1B 0.90(6)
N1B H2B 0.89(6)
C1B C6B 1.417(5)
C1B C2B 1.421(6)
C2B C3B 1.388(6)
C2B C21B 1.551(5)
C3B C4B 1.393(6)
C3B H3B 0.9500
C4B C5B 1.397(6)
C4B H4B 0.9500
C5B C6B 1.389(6)
C5B H5B 0.9500
C6B C7B 1.549(5)
C7B C9B 1.542(6)
C7B C15B 1.548(6)
C7B C8B 1.557(6)
C8B H8BA 0.9800
C8B H8BB 0.9800
C8B H8BC 0.9800
C9B C10B 1.391(6)
C9B C14B 1.392(6)
C10B C11B 1.392(7)
C10B H10B 0.9500
C11B C12B 1.366(7)
C11B H11B 0.9500
C12B C13B 1.359(7)
C12B H12B 0.9500
C13B C14B 1.386(6)
C13B H13B 0.9500
C14B H14B 0.9500
C15B C20B 1.394(6)
C15B C16B 1.396(6)
C16B C17B 1.385(7)
C16B H16B 0.9500
C17B C18B 1.379(8)
C17B H17B 0.9500
C18B C19B 1.386(8)
C18B H18B 0.9500
C19B C20B 1.383(6)
C19B H19B 0.9500
C20B H20B 0.9500
C21B C29B 1.537(6)
C21B C23B 1.550(6)
C21B C22B 1.550(6)
C22B H22D 0.9800
C22B H22E 0.9800
C22B H22F 0.9800
C23B C24B 1.392(6)
C23B C28B 1.393(6)
C24B C25B 1.386(6)
C24B H24B 0.9500
C25B C26B 1.369(8)
C25B H25B 0.9500
C26B C27B 1.375(8)
C26B H26B 0.9500
C27B C28B 1.382(7)
C27B H27B 0.9500
C28B H28B 0.9500
C29B C34B 1.388(6)
C29B C30B 1.393(6)
C30B C31B 1.392(6)
C30B H30B 0.9500
C31B C32B 1.378(7)
C31B H31B 0.9500
C32B C33B 1.376(7)
C32B H32B 0.9500
C33B C34B 1.394(6)
C33B H33B 0.9500
C34B H34B 0.9500
